data_7111880
loop_
_publ_author_name
'Naresh Vemula'
'Andrew C. Stevens'
'Tyler B. Schon'
'Brian L. Pagenkopf'

_publ_section_title
;
 The [4+2] cycloaddition of donor-acceptor cyclobutanes and nitrosoarenes
;
_journal_name_full Chem.Commun.
_journal_page_first 1668
_journal_paper_doi 10.1039/c3cc47775d
_journal_volume 50
_journal_year 2014
_chemical_formula_moiety 'C18 H22 Br N O6 '
_chemical_formula_sum 'C18 H23 Br N O6'
_chemical_formula_weight 429.28
_chemical_name_systematic
; 
 ? 
;
_space_group_IT_number 14
_symmetry_cell_setting monoclinic
_symmetry_space_group_name_Hall '-P 2ybc'
_symmetry_space_group_name_H-M 'P 1 21/c 1'
_atom_sites_solution_hydrogens geom
_atom_sites_solution_primary direct
_atom_sites_solution_secondary difmap
_audit_creation_method SHELXL-97
_cell_angle_alpha 90.00
_cell_angle_beta 93.897(2)
_cell_angle_gamma 90.00
_cell_formula_units_Z 4
_cell_length_a 9.2942(5)
_cell_length_b 8.4140(5)
_cell_length_c 23.8725(14)
_cell_measurement_reflns_used 9949
_cell_measurement_temperature 150(2)
_cell_measurement_theta_max 25.73
_cell_measurement_theta_min 2.57
_cell_volume 1862.55(19)
_computing_cell_refinement 'Bruker SAINT'
_computing_data_collection 'Bruker APEX2'
_computing_data_reduction 'Bruker SAINT'
_computing_molecular_graphics 'Bruker SHELXTL'
_computing_publication_material 'Bruker SHELXTL'
_computing_structure_refinement 'SHELXL-97 (Sheldrick, 2008)'
_computing_structure_solution 'SHELXS-97 (Sheldrick, 2008)'
_diffrn_ambient_temperature 150(2)
_diffrn_measured_fraction_theta_full 0.997
_diffrn_measured_fraction_theta_max 0.997
_diffrn_measurement_device_type 'Bruker APEX-II CCD'
_diffrn_measurement_method '\f and \w scans'
_diffrn_radiation_monochromator graphite
_diffrn_radiation_source 'fine-focus sealed tube'
_diffrn_radiation_type MoK\a
_diffrn_radiation_wavelength 0.71073
_diffrn_reflns_av_R_equivalents 0.0412
_diffrn_reflns_av_sigmaI/netI 0.0214
_diffrn_reflns_limit_h_max 11
_diffrn_reflns_limit_h_min -11
_diffrn_reflns_limit_k_max 10
_diffrn_reflns_limit_k_min -10
_diffrn_reflns_limit_l_max 29
_diffrn_reflns_limit_l_min -29
_diffrn_reflns_number 46018
_diffrn_reflns_theta_full 26.31
_diffrn_reflns_theta_max 26.31
_diffrn_reflns_theta_min 1.71
_exptl_absorpt_coefficient_mu 2.241
_exptl_absorpt_correction_T_max 0.9157
_exptl_absorpt_correction_T_min 0.8255
_exptl_absorpt_correction_type multi-scan
_exptl_absorpt_process_details sadabs
_exptl_crystal_colour colourless
_exptl_crystal_density_diffrn 1.531
_exptl_crystal_description cube
_exptl_crystal_F_000 884
_exptl_crystal_size_max 0.09
_exptl_crystal_size_mid 0.08
_exptl_crystal_size_min 0.04
_refine_diff_density_max 0.907
_refine_diff_density_min -0.397
_refine_diff_density_rms 0.062
_refine_ls_extinction_method none
_refine_ls_goodness_of_fit_ref 1.025
_refine_ls_hydrogen_treatment constr
_refine_ls_matrix_type full
_refine_ls_number_parameters 237
_refine_ls_number_reflns 3785
_refine_ls_number_restraints 0
_refine_ls_restrained_S_all 1.025
_refine_ls_R_factor_all 0.0477
_refine_ls_R_factor_gt 0.0363
_refine_ls_shift/su_max 0.027
_refine_ls_shift/su_mean 0.002
_refine_ls_structure_factor_coef Fsqd
_refine_ls_weighting_details 'calc w=1/[\s^2^(Fo^2^)+(0.0413P)^2^+2.6169P] where P=(Fo^2^+2Fc^2^)/3'
_refine_ls_weighting_scheme calc
_refine_ls_wR_factor_gt 0.0868
_refine_ls_wR_factor_ref 0.0919
_reflns_number_gt 3160
_reflns_number_total 3785
_reflns_threshold_expression >2sigma(I)
_cod_data_source_file c3cc47775d.txt
_cod_data_source_block b11046b
_cod_original_cell_volume 1862.55(18)
_cod_original_sg_symbol_Hall '-P 2ybc '
_cod_original_sg_symbol_H-M P2(1)/c
_cod_database_code 7111880

loop_
_symmetry_equiv_pos_as_xyz
'x, y, z'
'-x, y+1/2, -z+1/2'
'-x, -y, -z'
'x, -y-1/2, z-1/2'

loop_
_atom_site_label
_atom_site_type_symbol
_atom_site_fract_x
_atom_site_fract_y
_atom_site_fract_z
_atom_site_U_iso_or_equiv
_atom_site_adp_type
_atom_site_occupancy
_atom_site_symmetry_multiplicity
_atom_site_calc_flag
_atom_site_refinement_flags
Br1 Br 0.44339(3) 0.12507(4) 0.435842(11) 0.03684(11) Uani 1 1 d .
O1 O 0.24031(18) 0.03168(19) 0.16039(7) 0.0209(4) Uani 1 1 d .
O2 O 0.1562(2) -0.1918(2) 0.09550(8) 0.0364(5) Uani 1 1 d .
O3 O -0.0386(2) 0.0308(3) 0.19111(9) 0.0418(5) Uani 1 1 d .
O4 O -0.0599(3) 0.2661(3) 0.14625(11) 0.0545(7) Uani 1 1 d .
O5 O -0.0464(2) -0.0665(3) 0.06241(9) 0.0443(6) Uani 1 1 d .
O6 O 0.5338(2) 0.1574(3) 0.15030(8) 0.0348(5) Uani 1 1 d .
N1 N 0.2987(2) 0.1787(2) 0.18386(9) 0.0216(4) Uani 1 1 d .
C1 C 0.4061(3) 0.1366(3) 0.35622(10) 0.0247(5) Uani 1 1 d .
C2 C 0.2985(3) 0.0411(3) 0.33143(11) 0.0269(6) Uani 1 1 d .
H2 H 0.2467 -0.0301 0.3535 0.032 Uiso 1 1 calc R
C3 C 0.2674(3) 0.0508(3) 0.27383(11) 0.0248(5) Uani 1 1 d .
H3 H 0.1939 -0.0142 0.2563 0.030 Uiso 1 1 calc R
C4 C 0.3433(3) 0.1553(3) 0.24162(10) 0.0201(5) Uani 1 1 d .
C5 C 0.1239(3) 0.0786(3) 0.12148(11) 0.0233(5) Uani 1 1 d .
C6 C 0.0671(3) -0.0693(3) 0.08994(11) 0.0288(6) Uani 1 1 d .
C7 C 0.1112(5) -0.3359(4) 0.06483(15) 0.0528(9) Uani 1 1 d .
H7A H 0.0048 -0.3453 0.0636 0.063 Uiso 1 1 calc R
H7B H 0.1531 -0.4300 0.0847 0.063 Uiso 1 1 calc R
C8 C 0.1589(4) -0.3322(4) 0.00638(14) 0.0476(9) Uani 1 1 d .
H8A H 0.1148 -0.2411 -0.0138 0.071 Uiso 1 1 calc R
H8B H 0.1292 -0.4306 -0.0131 0.071 Uiso 1 1 calc R
H8C H 0.2642 -0.3224 0.0076 0.071 Uiso 1 1 calc R
C9 C -0.0025(3) 0.1411(4) 0.15420(12) 0.0326(7) Uani 1 1 d .
C10 C -0.1644(4) 0.0594(6) 0.22384(17) 0.0616(11) Uani 1 1 d .
H10A H -0.2253 0.1431 0.2053 0.074 Uiso 1 1 calc R
H10B H -0.2226 -0.0390 0.2247 0.074 Uiso 1 1 calc R
C11 C -0.1229(4) 0.1072(6) 0.27997(15) 0.0712(14) Uani 1 1 d .
H11A H -0.0632 0.0241 0.2986 0.107 Uiso 1 1 calc R
H11B H -0.2093 0.1240 0.3006 0.107 Uiso 1 1 calc R
H11C H -0.0677 0.2063 0.2793 0.107 Uiso 1 1 calc R
C12 C 0.1744(3) 0.2047(3) 0.08011(12) 0.0314(6) Uani 1 1 d .
H12A H 0.1431 0.1727 0.0413 0.038 Uiso 1 1 calc R
H12B H 0.1281 0.3077 0.0878 0.038 Uiso 1 1 calc R
C13 C 0.3380(3) 0.2256(3) 0.08488(11) 0.0281(6) Uani 1 1 d .
H13 H 0.3616 0.3251 0.0645 0.034 Uiso 1 1 calc R
C14 C 0.4003(3) 0.2409(3) 0.14622(11) 0.0260(6) Uani 1 1 d .
H14 H 0.4185 0.3556 0.1550 0.031 Uiso 1 1 calc R
C15 C 0.5695(3) 0.1078(4) 0.09515(13) 0.0397(7) Uani 1 1 d .
H15A H 0.6224 0.0056 0.0970 0.048 Uiso 1 1 calc R
H15B H 0.6299 0.1888 0.0778 0.048 Uiso 1 1 calc R
C16 C 0.4261(3) 0.0899(3) 0.06200(12) 0.0340(7) Uani 1 1 d .
H16A H 0.3817 -0.0146 0.0690 0.041 Uiso 1 1 calc R
H16B H 0.4365 0.1022 0.0212 0.041 Uiso 1 1 calc R
C17 C 0.4545(3) 0.2468(3) 0.26752(11) 0.0254(6) Uani 1 1 d .
H17 H 0.5097 0.3149 0.2456 0.030 Uiso 1 1 calc R
C18 C 0.4841(3) 0.2383(3) 0.32508(11) 0.0273(6) Uani 1 1 d .
H18 H 0.5579 0.3023 0.3429 0.033 Uiso 1 1 calc R

loop_
_atom_site_aniso_label
_atom_site_aniso_U_11
_atom_site_aniso_U_22
_atom_site_aniso_U_33
_atom_site_aniso_U_23
_atom_site_aniso_U_13
_atom_site_aniso_U_12
Br1 0.04400(19) 0.04194(18) 0.02350(15) -0.00328(12) -0.00567(11) -0.00508(14)
O1 0.0217(9) 0.0169(8) 0.0234(9) -0.0028(7) -0.0031(7) -0.0005(7)
O2 0.0562(13) 0.0200(9) 0.0313(11) -0.0061(8) -0.0084(9) 0.0014(9)
O3 0.0263(11) 0.0665(15) 0.0331(11) 0.0021(11) 0.0050(9) 0.0080(10)
O4 0.0423(14) 0.0484(15) 0.0723(17) -0.0064(12) 0.0013(12) 0.0232(11)
O5 0.0390(13) 0.0534(14) 0.0386(12) -0.0127(10) -0.0109(10) -0.0040(11)
O6 0.0239(10) 0.0489(13) 0.0323(11) -0.0010(9) 0.0072(8) 0.0030(9)
N1 0.0225(11) 0.0182(10) 0.0239(11) -0.0032(8) 0.0008(9) -0.0031(8)
C1 0.0246(13) 0.0276(13) 0.0214(12) -0.0061(11) -0.0014(10) 0.0024(11)
C2 0.0234(13) 0.0306(14) 0.0265(13) 0.0006(11) 0.0012(11) -0.0055(11)
C3 0.0203(13) 0.0266(13) 0.0270(13) -0.0025(11) -0.0013(10) -0.0043(11)
C4 0.0177(12) 0.0184(12) 0.0241(12) -0.0027(9) 0.0022(10) 0.0041(9)
C5 0.0239(13) 0.0223(12) 0.0228(12) -0.0022(10) -0.0049(10) 0.0034(10)
C6 0.0351(16) 0.0304(14) 0.0207(13) -0.0018(11) 0.0009(11) -0.0053(12)
C7 0.088(3) 0.0241(15) 0.0453(19) -0.0125(14) -0.0035(18) -0.0106(16)
C8 0.0437(19) 0.053(2) 0.0444(19) -0.0235(16) -0.0087(15) 0.0074(16)
C9 0.0238(14) 0.0408(17) 0.0320(15) -0.0102(13) -0.0074(11) 0.0073(13)
C10 0.0323(19) 0.094(3) 0.060(2) 0.000(2) 0.0146(17) 0.012(2)
C11 0.051(2) 0.125(4) 0.040(2) 0.004(2) 0.0125(17) 0.041(2)
C12 0.0370(16) 0.0243(14) 0.0319(15) 0.0040(11) -0.0048(12) 0.0027(12)
C13 0.0374(16) 0.0205(13) 0.0266(13) 0.0039(10) 0.0044(11) 0.0010(11)
C14 0.0272(14) 0.0223(13) 0.0291(13) 0.0006(11) 0.0056(11) -0.0018(11)
C15 0.0407(18) 0.0427(18) 0.0380(17) 0.0021(14) 0.0189(14) 0.0051(14)
C16 0.0460(18) 0.0310(15) 0.0262(14) 0.0014(11) 0.0114(12) 0.0054(13)
C17 0.0219(13) 0.0241(13) 0.0305(14) -0.0036(11) 0.0038(10) -0.0059(10)
C18 0.0231(14) 0.0256(13) 0.0327(14) -0.0069(11) -0.0007(11) -0.0046(11)

loop_
_atom_type_symbol
_atom_type_description
_atom_type_scat_dispersion_real
_atom_type_scat_dispersion_imag
_atom_type_scat_source
C C 0.0033 0.0016 'International Tables Vol C Tables 4.2.6.8 and 6.1.1.4'
H H 0.0000 0.0000 'International Tables Vol C Tables 4.2.6.8 and 6.1.1.4'
N N 0.0061 0.0033 'International Tables Vol C Tables 4.2.6.8 and 6.1.1.4'
O O 0.0106 0.0060 'International Tables Vol C Tables 4.2.6.8 and 6.1.1.4'
Br Br -0.2901 2.4595 'International Tables Vol C Tables 4.2.6.8 and 6.1.1.4'

loop_
_geom_angle_atom_site_label_1
_geom_angle_atom_site_label_2
_geom_angle_atom_site_label_3
_geom_angle
C5 O1 N1 105.20(17)
C6 O2 C7 116.0(2)
C9 O3 C10 118.7(3)
C14 O6 C15 109.5(2)
C4 N1 C14 119.5(2)
C4 N1 O1 109.44(18)
C14 N1 O1 108.22(18)
C18 C1 C2 121.6(2)
C18 C1 Br1 120.26(19)
C2 C1 Br1 118.2(2)
C1 C2 C3 119.0(2)
C1 C2 H2 120.5
C3 C2 H2 120.5
C2 C3 C4 120.4(2)
C2 C3 H3 119.8
C4 C3 H3 119.8
C3 C4 C17 119.4(2)
C3 C4 N1 119.8(2)
C17 C4 N1 120.6(2)
O1 C5 C6 108.4(2)
O1 C5 C12 110.8(2)
C6 C5 C12 110.7(2)
O1 C5 C9 109.4(2)
C6 C5 C9 106.0(2)
C12 C5 C9 111.3(2)
O5 C6 O2 126.1(3)
O5 C6 C5 120.8(3)
O2 C6 C5 113.0(2)
O2 C7 C8 110.9(3)
O2 C7 H7A 109.5
C8 C7 H7A 109.5
O2 C7 H7B 109.5
C8 C7 H7B 109.5
H7A C7 H7B 108.0
C7 C8 H8A 109.5
C7 C8 H8B 109.5
H8A C8 H8B 109.5
C7 C8 H8C 109.5
H8A C8 H8C 109.5
H8B C8 H8C 109.5
O4 C9 O3 126.1(3)
O4 C9 C5 124.6(3)
O3 C9 C5 109.2(2)
C11 C10 O3 111.8(3)
C11 C10 H10A 109.3
O3 C10 H10A 109.3
C11 C10 H10B 109.3
O3 C10 H10B 109.3
H10A C10 H10B 107.9
C10 C11 H11A 109.5
C10 C11 H11B 109.5
H11A C11 H11B 109.5
C10 C11 H11C 109.5
H11A C11 H11C 109.5
H11B C11 H11C 109.5
C13 C12 C5 112.1(2)
C13 C12 H12A 109.2
C5 C12 H12A 109.2
C13 C12 H12B 109.2
C5 C12 H12B 109.2
H12A C12 H12B 107.9
C12 C13 C16 116.3(2)
C12 C13 C14 112.8(2)
C16 C13 C14 103.0(2)
C12 C13 H13 108.1
C16 C13 H13 108.1
C14 C13 H13 108.1
O6 C14 N1 112.5(2)
O6 C14 C13 107.0(2)
N1 C14 C13 109.9(2)
O6 C14 H14 109.1
N1 C14 H14 109.1
C13 C14 H14 109.1
O6 C15 C16 104.9(2)
O6 C15 H15A 110.8
C16 C15 H15A 110.8
O6 C15 H15B 110.8
C16 C15 H15B 110.8
H15A C15 H15B 108.8
C15 C16 C13 102.3(2)
C15 C16 H16A 111.3
C13 C16 H16A 111.3
C15 C16 H16B 111.3
C13 C16 H16B 111.3
H16A C16 H16B 109.2
C18 C17 C4 120.1(2)
C18 C17 H17 120.0
C4 C17 H17 120.0
C1 C18 C17 119.6(2)
C1 C18 H18 120.2
C17 C18 H18 120.2

loop_
_geom_bond_atom_site_label_1
_geom_bond_atom_site_label_2
_geom_bond_distance
Br1 C1 1.911(3)
O1 C5 1.432(3)
O1 N1 1.448(3)
O2 C6 1.323(4)
O2 C7 1.463(3)
O3 C9 1.338(4)
O3 C10 1.470(4)
O4 C9 1.189(4)
O5 C6 1.204(3)
O6 C14 1.423(3)
O6 C15 1.441(3)
N1 C4 1.426(3)
N1 C14 1.445(3)
C1 C18 1.372(4)
C1 C2 1.385(4)
C2 C3 1.388(4)
C2 H2 0.9500
C3 C4 1.391(4)
C3 H3 0.9500
C4 C17 1.399(3)
C5 C6 1.530(4)
C5 C12 1.544(4)
C5 C9 1.547(4)
C7 C8 1.493(5)
C7 H7A 0.9900
C7 H7B 0.9900
C8 H8A 0.9800
C8 H8B 0.9800
C8 H8C 0.9800
C10 C11 1.427(6)
C10 H10A 0.9900
C10 H10B 0.9900
C11 H11A 0.9800
C11 H11B 0.9800
C11 H11C 0.9800
C12 C13 1.527(4)
C12 H12A 0.9900
C12 H12B 0.9900
C13 C16 1.528(4)
C13 C14 1.543(4)
C13 H13 1.0000
C14 H14 1.0000
C15 C16 1.511(5)
C15 H15A 0.9900
C15 H15B 0.9900
C16 H16A 0.9900
C16 H16B 0.9900
C17 C18 1.385(4)
C17 H17 0.9500
C18 H18 0.9500
